data_8100476
loop_
_publ_author_name
'Tomura, Masaaki'
'Yamashita, Yoshiro'

_publ_section_title
;
Crystal structure of 4,7-dibromo-2,1,3-benzothiadiazole, C~6~H~2~Br~2~N~2~S
;
_journal_issue 4
_journal_name_full 'Zeitschrift f\"ur Kristallographie - New Crystal Structures'
_journal_page_first 555
_journal_page_last 556
_journal_volume 218
_journal_year 2003
_chemical_formula_moiety 'C6 H2 Br2 N2 S'
_chemical_formula_sum 'C6 H2 Br2 N2 S'
_chemical_formula_weight 293.98
_space_group_IT_number 14
_symmetry_cell_setting monoclinic
_symmetry_space_group_name_Hall '-P 2ybc'
_symmetry_space_group_name_H-M 'P 1 21/c 1'
_cell_angle_alpha 90.00
_cell_angle_beta 97.390(6)
_cell_angle_gamma 90.00
_cell_formula_units_Z 8
_cell_length_a 18.3670(9)
_cell_length_b 3.9522(2)
_cell_length_c 22.1199(15)
_cell_measurement_temperature 296(2)
_cell_volume 1592.35(16)
_diffrn_ambient_temperature 296(2)
_exptl_crystal_density_diffrn 2.453
_cod_original_sg_symbol_H-M 'P 21/c'
_cod_database_code 8100476

loop_
_symmetry_equiv_pos_as_xyz
'x, y, z'
'-x, y+1/2, -z+1/2'
'-x, -y, -z'
'x, -y-1/2, z-1/2'

loop_
_atom_site_label
_atom_site_type_symbol
_atom_site_fract_x
_atom_site_fract_y
_atom_site_fract_z
_atom_site_U_iso_or_equiv
_atom_site_adp_type
_atom_site_occupancy
_atom_site_symmetry_multiplicity
_atom_site_Wyckoff_symbol
_atom_site_calc_flag
_atom_site_refinement_flags
_atom_site_disorder_assembly
_atom_site_disorder_group
Br1 Br 0.48143(3) 0.20253(13) 0.16536(2) 0.0474(2) Uani 1 4 e d . . .
Br2 Br 0.80623(3) -0.27986(13) 0.10005(3) 0.0501(2) Uani 1 4 e d . . .
Br3 Br 0.68579(2) 0.24624(12) 0.34649(2) 0.0490(2) Uani 1 4 e d . . .
Br4 Br 1.02795(3) -0.26833(12) 0.41600(2) 0.0486(2) Uani 1 4 e d . . .
S1 S 0.59971(7) 0.2962(3) -0.01294(5) 0.0454(3) Uani 1 4 e d . . .
S2 S 0.89837(7) 0.2796(3) 0.24129(5) 0.0493(3) Uani 1 4 e d . . .
N1 N 0.55196(19) 0.2898(9) 0.04322(16) 0.0383(8) Uani 1 4 e d . . .
N2 N 0.67397(19) 0.1054(10) 0.01642(15) 0.0426(8) Uani 1 4 e d . . .
N3 N 0.8215(2) 0.2891(9) 0.26909(17) 0.0423(8) Uani 1 4 e d . . .
N4 N 0.95117(18) 0.0989(11) 0.29575(15) 0.0432(8) Uani 1 4 e d . . .
C1 C 0.57393(19) 0.0576(10) 0.14794(16) 0.0338(8) Uani 1 4 e d . . .
C2 C 0.5936(2) 0.1288(10) 0.08901(16) 0.0336(8) Uani 1 4 e d . . .
C3 C 0.66373(19) 0.0248(11) 0.07376(16) 0.0349(8) Uani 1 4 e d . . .
C4 C 0.7132(2) -0.1437(10) 0.11839(18) 0.0368(8) Uani 1 4 e d . . .
C5 C 0.6926(3) -0.2089(11) 0.1743(2) 0.0424(10) Uani 1 4 e d . . .
H5 H 0.722(4) -0.359(19) 0.204(3) 0.10(2) Uiso 1 4 e d . . .
C6 C 0.6221(2) -0.1080(12) 0.18838(18) 0.0417(9) Uani 1 4 e d . . .
H6 H 0.615(4) -0.167(16) 0.224(3) 0.072(19) Uiso 1 4 e d . . .
C7 C 0.78296(19) 0.0965(11) 0.36658(18) 0.0375(8) Uani 1 4 e d . . .
C8 C 0.83400(19) 0.1455(10) 0.32446(16) 0.0322(7) Uani 1 4 e d . . .
C9 C 0.90862(19) 0.0354(10) 0.33992(16) 0.0343(8) Uani 1 4 e d . . .
C10 C 0.9304(2) -0.1217(10) 0.39711(18) 0.0357(8) Uani 1 4 e d . . .
C11 C 0.8797(3) -0.1656(13) 0.4359(2) 0.0438(10) Uani 1 4 e d . . .
H11 H 0.891(4) -0.264(13) 0.472(3) 0.067(19) Uiso 1 4 e d . . .
C12 C 0.8057(2) -0.0565(13) 0.42104(19) 0.0461(10) Uani 1 4 e d . . .
H12 H 0.776(3) -0.111(14) 0.451(2) 0.051(13) Uiso 1 4 e d . . .

loop_
_atom_site_aniso_label
_atom_site_aniso_U_11
_atom_site_aniso_U_22
_atom_site_aniso_U_33
_atom_site_aniso_U_23
_atom_site_aniso_U_13
_atom_site_aniso_U_12
Br1 0.0381(3) 0.0519(3) 0.0558(3) -0.0028(2) 0.0192(2) 0.00252(18)
Br2 0.0325(3) 0.0501(3) 0.0688(4) -0.0010(2) 0.0109(2) 0.00520(17)
Br3 0.0296(3) 0.0573(3) 0.0608(3) 0.0006(2) 0.0086(2) 0.00469(17)
Br4 0.0346(3) 0.0503(3) 0.0589(3) 0.0085(2) -0.0018(2) 0.00625(17)
S1 0.0443(6) 0.0569(7) 0.0350(5) 0.0071(4) 0.0059(4) -0.0024(5)
S2 0.0392(6) 0.0702(8) 0.0395(5) 0.0112(5) 0.0095(4) 0.0021(5)
N1 0.0317(17) 0.0438(19) 0.0394(18) 0.0037(14) 0.0041(14) 0.0005(13)
N2 0.0386(17) 0.050(2) 0.0407(17) 0.0017(16) 0.0112(14) -0.0017(16)
N3 0.0325(17) 0.051(2) 0.0426(19) 0.0036(15) 0.0031(15) 0.0004(14)
N4 0.0329(16) 0.055(2) 0.0430(18) 0.0053(16) 0.0089(13) 0.0053(16)
C1 0.0296(16) 0.037(2) 0.0357(17) -0.0034(15) 0.0077(13) -0.0032(15)
C2 0.0311(17) 0.0341(19) 0.0353(18) 0.0006(15) 0.0035(14) -0.0028(15)
C3 0.0292(16) 0.039(2) 0.0366(18) -0.0023(15) 0.0045(13) -0.0042(15)
C4 0.0307(18) 0.033(2) 0.047(2) 0.0002(16) 0.0077(15) 0.0001(15)
C5 0.038(2) 0.044(2) 0.044(2) 0.0039(17) -0.0010(17) -0.0014(17)
C6 0.043(2) 0.049(2) 0.0330(19) 0.0020(17) 0.0059(16) -0.0055(19)
C7 0.0279(17) 0.041(2) 0.044(2) -0.0028(17) 0.0075(15) 0.0010(16)
C8 0.0261(16) 0.0343(19) 0.0363(18) -0.0015(15) 0.0040(13) 0.0011(14)
C9 0.0277(16) 0.037(2) 0.0380(18) -0.0003(15) 0.0046(13) -0.0003(14)
C10 0.0299(17) 0.035(2) 0.0414(19) -0.0003(16) 0.0001(14) 0.0011(15)
C11 0.043(2) 0.054(3) 0.0334(19) 0.0079(18) 0.0024(16) -0.001(2)
C12 0.040(2) 0.055(3) 0.045(2) 0.002(2) 0.0141(17) -0.0030(19)

loop_
_geom_bond_atom_site_label_1
_geom_bond_atom_site_label_2
_geom_bond_distance
_geom_bond_site_symmetry_2
_geom_bond_publ_flag
Br1 C1 1.879(4) . ?
Br2 C4 1.884(4) . ?
Br3 C7 1.878(4) . ?
Br4 C10 1.878(4) . ?
S1 N1 1.610(4) . ?
S1 N2 1.619(4) . ?
S2 N3 1.611(4) . ?
S2 N4 1.613(4) . ?
N1 C2 1.348(5) . ?
N2 C3 1.344(5) . ?
N3 C8 1.343(5) . ?
N4 C9 1.351(5) . ?
C1 C6 1.345(6) . ?
C1 C2 1.425(5) . ?
C2 C3 1.432(5) . ?
C3 C4 1.419(5) . ?
C4 C5 1.365(6) . ?
C5 C6 1.426(6) . ?
C5 H5 0.99(7) . ?
C6 H6 0.85(6) . ?
C7 C12 1.364(6) . ?
C7 C8 1.417(5) . ?
C8 C9 1.437(5) . ?
C9 C10 1.420(5) . ?
C10 C11 1.356(6) . ?
C11 C12 1.423(6) . ?
C11 H11 0.88(6) . ?
C12 H12 0.94(5) . ?

loop_
_cod_related_entry_id
_cod_related_entry_database
_cod_related_entry_code
1 ChemSpider 544087
